data_7230394
loop_
_publ_author_name
'Zhu, Huichao'
'Weng, Shiyin'
'Zhang, Hong'
'Yu, Haizhu'
'Kong, Lin'
'Zhong, Yulin'
'Tian, Yupeng'
'Yang, Jiaxiang'

_publ_section_title
;
 A novel carbazole derivative containing fluorobenzene unit:
 aggregation-induced fluorescence emission, polymorphism, mechanochromism
 and non-reversible thermo-stimulus fluorescence
;
_journal_issue 20
_journal_name_full CrystEngComm
_journal_page_first 2772
_journal_paper_doi 10.1039/C8CE00025E
_journal_volume 20
_journal_year 2018
_chemical_formula_sum 'C28 H22 F N3'
_chemical_formula_weight 419.48
_chemical_name_systematic 3O
_space_group_crystal_system monoclinic
_space_group_IT_number 14
_space_group_name_Hall '-P 2ybc'
_space_group_name_H-M_alt 'P 1 21/c 1'
_symmetry_space_group_name_Hall '-P 2ybc'
_symmetry_space_group_name_H-M 'P 1 21/c 1'
_atom_sites_solution_hydrogens geom
_audit_creation_method SHELXL-2014
_audit_update_record
;
2017-09-25 deposited with the CCDC.
2018-03-29 downloaded from the CCDC.
;
_cell_angle_alpha 90
_cell_angle_beta 93.522(4)
_cell_angle_gamma 90
_cell_formula_units_Z 4
_cell_length_a 12.758(5)
_cell_length_b 14.223(5)
_cell_length_c 12.808(5)
_cell_measurement_reflns_used 5747
_cell_measurement_temperature 296(2)
_cell_measurement_theta_max 25.96
_cell_measurement_theta_min 2.61
_cell_volume 2319.7(15)
_computing_structure_refinement 'SHELXL-2014 (Sheldrick, 2014)'
_diffrn_ambient_temperature 296(2)
_diffrn_measured_fraction_theta_full 0.973
_diffrn_measured_fraction_theta_max 0.998
_diffrn_measurement_device_type 'CCD area detector'
_diffrn_radiation_type MoK\a
_diffrn_radiation_wavelength 0.71073
_diffrn_reflns_av_R_equivalents 0.0521
_diffrn_reflns_av_unetI/netI 0.0387
_diffrn_reflns_Laue_measured_fraction_full 0.973
_diffrn_reflns_Laue_measured_fraction_max 0.998
_diffrn_reflns_limit_h_max 15
_diffrn_reflns_limit_h_min -14
_diffrn_reflns_limit_k_max 16
_diffrn_reflns_limit_k_min -16
_diffrn_reflns_limit_l_max 14
_diffrn_reflns_limit_l_min -15
_diffrn_reflns_number 16199
_diffrn_reflns_point_group_measured_fraction_full 0.973
_diffrn_reflns_point_group_measured_fraction_max 0.998
_diffrn_reflns_theta_full 25.242
_diffrn_reflns_theta_max 24.999
_diffrn_reflns_theta_min 1.599
_exptl_absorpt_coefficient_mu 0.077
_exptl_crystal_colour orange
_exptl_crystal_density_diffrn 1.201
_exptl_crystal_description bulk
_exptl_crystal_F_000 880
_exptl_crystal_recrystallization_method 'Vapour deposition'
_exptl_crystal_size_max 0.190
_exptl_crystal_size_mid 0.180
_exptl_crystal_size_min 0.170
_refine_diff_density_max 1.452
_refine_diff_density_min -0.704
_refine_diff_density_rms 0.068
_refine_ls_extinction_method none
_refine_ls_goodness_of_fit_ref 1.064
_refine_ls_hydrogen_treatment constr
_refine_ls_matrix_type full
_refine_ls_number_parameters 290
_refine_ls_number_reflns 4073
_refine_ls_number_restraints 23
_refine_ls_restrained_S_all 1.253
_refine_ls_R_factor_all 0.1019
_refine_ls_R_factor_gt 0.0879
_refine_ls_shift/su_max 0.000
_refine_ls_shift/su_mean 0.000
_refine_ls_structure_factor_coef Fsqd
_refine_ls_weighting_details 'w=1/[\s^2^(Fo^2^)+(0.1732P)^2^+1.7233P] where P=(Fo^2^+2Fc^2^)/3'
_refine_ls_weighting_scheme calc
_refine_ls_wR_factor_gt 0.2700
_refine_ls_wR_factor_ref 0.2873
_reflns_Friedel_coverage 0.000
_reflns_number_gt 3229
_reflns_number_total 4073
_reflns_threshold_expression 'I > 2\s(I)'
_cod_data_source_file c8ce00025e2.cif
_cod_data_source_block A
_cod_depositor_comments 'Adding full bibliography for 7230393--7230394.cif.'
_cod_original_cell_volume 2319.8(14)
_cod_database_code 7230394
_shelx_space_group_comment
;
The symmetry employed for this shelxl refinement is uniquely defined
by the following loop, which should always be used as a source of
symmetry information in preference to the above space-group names.
They are only intended as comments.
;
_shelx_estimated_absorpt_t_min 0.986
_shelx_estimated_absorpt_t_max 0.987
_shelxl_version_number 2014-3

loop_
_space_group_symop_operation_xyz
'x, y, z'
'-x, y+1/2, -z+1/2'
'-x, -y, -z'
'x, -y-1/2, z-1/2'

loop_
_atom_site_label
_atom_site_type_symbol
_atom_site_fract_x
_atom_site_fract_y
_atom_site_fract_z
_atom_site_U_iso_or_equiv
_atom_site_adp_type
_atom_site_occupancy
_atom_site_site_symmetry_order
_atom_site_calc_flag
_atom_site_refinement_flags_posn
_atom_site_refinement_flags_adp
C13 C 0.5108(2) 0.12073(19) 0.7155(2) 0.0402(7) Uani 1 1 d . .
C5 C 0.6762(2) 0.1970(2) 0.7866(2) 0.0414(7) Uani 1 1 d . .
H5 H 0.6369 0.2429 0.8181 0.050 Uiso 1 1 calc R U
C14 C 0.4604(2) 0.1095(2) 0.6186(2) 0.0436(7) Uani 1 1 d . .
C19 C 0.4312(2) 0.1334(2) 1.0005(2) 0.0477(8) Uani 1 1 d . .
C18 C 0.4884(2) 0.1223(2) 0.9060(2) 0.0452(7) Uani 1 1 d . .
H18 H 0.5599 0.1100 0.9157 0.054 Uiso 1 1 calc R U
C6 C 0.7845(2) 0.1984(2) 0.7978(2) 0.0420(7) Uani 1 1 d . .
C4 C 0.6262(2) 0.1252(2) 0.7271(2) 0.0418(7) Uani 1 1 d . .
C1 C 0.8437(2) 0.1272(2) 0.7518(2) 0.0463(7) Uani 1 1 d . .
C17 C 0.4493(2) 0.1279(2) 0.8073(2) 0.0450(7) Uani 1 1 d . .
H17 H 0.3774 0.1371 0.7961 0.054 Uiso 1 1 calc R U
N1 N 0.94948(19) 0.1445(2) 0.7751(2) 0.0527(7) Uani 1 1 d . .
C16 C 0.5135(3) 0.1158(2) 0.5235(2) 0.0490(8) Uani 1 1 d . .
C3 C 0.6869(2) 0.0561(2) 0.6808(2) 0.0474(7) Uani 1 1 d . .
H3 H 0.6532 0.0094 0.6404 0.057 Uiso 1 1 calc R U
C7 C 0.8589(2) 0.2604(2) 0.8538(2) 0.0449(7) Uani 1 1 d . .
C2 C 0.7950(2) 0.0555(2) 0.6934(3) 0.0518(8) Uani 1 1 d . .
H2 H 0.8342 0.0085 0.6637 0.062 Uiso 1 1 calc R U
F1 F 0.2816(2) 0.1731(2) 1.2726(2) 0.0962(9) Uani 1 1 d . .
C12 C 0.9592(2) 0.2245(2) 0.8381(2) 0.0491(8) Uani 1 1 d . .
C20 C 0.4848(3) 0.1251(2) 1.0977(3) 0.0551(8) Uani 1 1 d . .
H20 H 0.5561 0.1107 1.1013 0.066 Uiso 1 1 calc R U
C15 C 0.3502(2) 0.0937(2) 0.6053(3) 0.0516(8) Uani 1 1 d . .
N2 N 0.5514(3) 0.1226(3) 0.4451(2) 0.0682(9) Uani 1 1 d . .
C21 C 0.4343(3) 0.1379(3) 1.1895(3) 0.0650(10) Uani 1 1 d . .
H21 H 0.4708 0.1323 1.2543 0.078 Uiso 1 1 calc R U
N3 N 0.2608(2) 0.0801(3) 0.5937(3) 0.0798(10) Uani 1 1 d . .
C24 C 0.3252(3) 0.1556(3) 0.9985(3) 0.0684(11) Uani 1 1 d . .
H24 H 0.2875 0.1626 0.9345 0.082 Uiso 1 1 calc R U
C8 C 0.8476(3) 0.3402(3) 0.9146(3) 0.0565(9) Uani 1 1 d . .
H8 H 0.7814 0.3643 0.9253 0.068 Uiso 1 1 calc R U
C10 C 1.0361(3) 0.3465(3) 0.9427(3) 0.0698(11) Uani 1 1 d . .
H10 H 1.0951 0.3760 0.9738 0.084 Uiso 1 1 calc R U
C22 C 0.3306(3) 0.1585(3) 1.1825(3) 0.0658(10) Uani 1 1 d . .
C9 C 0.9377(3) 0.3831(3) 0.9590(3) 0.0661(10) Uani 1 1 d . .
H9 H 0.9319 0.4367 0.9998 0.079 Uiso 1 1 calc R U
C11 C 1.0495(3) 0.2681(3) 0.8822(3) 0.0636(10) Uani 1 1 d . .
H11 H 1.1160 0.2450 0.8711 0.076 Uiso 1 1 calc R U
C25 C 1.0366(3) 0.0854(4) 0.7482(4) 0.0863(14) Uani 1 1 d . U
H25A H 1.0975 0.1243 0.7377 0.104 Uiso 1 1 calc R U
H25B H 1.0182 0.0525 0.6833 0.104 Uiso 1 1 calc R U
C23 C 0.2741(3) 0.1675(3) 1.0903(3) 0.0779(12) Uani 1 1 d . .
H23 H 0.2028 0.1814 1.0884 0.093 Uiso 1 1 calc R U
C26 C 1.0649(6) 0.0098(6) 0.8401(5) 0.157(3) Uani 1 1 d D U
H26A H 1.0701 0.0442 0.9056 0.189 Uiso 1 1 calc R U
H26B H 1.0051 -0.0321 0.8430 0.189 Uiso 1 1 calc DR U
C27 C 1.1514(7) -0.0446(7) 0.8378(7) 0.178(3) Uani 1 1 d D U
H27A H 1.2150 -0.0092 0.8558 0.214 Uiso 1 1 calc R U
H27B H 1.1567 -0.0742 0.7701 0.214 Uiso 1 1 calc DR U
C28 C 1.1286(12) -0.1160(7) 0.9220(8) 0.232(5) Uani 1 1 d . U
H28A H 1.1429 -0.0883 0.9898 0.348 Uiso 1 1 calc R U
H28B H 1.1724 -0.1703 0.9151 0.348 Uiso 1 1 calc R U
H28C H 1.0561 -0.1344 0.9143 0.348 Uiso 1 1 calc R U

loop_
_atom_site_aniso_label
_atom_site_aniso_U_11
_atom_site_aniso_U_22
_atom_site_aniso_U_33
_atom_site_aniso_U_23
_atom_site_aniso_U_13
_atom_site_aniso_U_12
C13 0.0344(15) 0.0424(15) 0.0432(16) -0.0030(11) -0.0021(11) -0.0016(11)
C5 0.0335(14) 0.0466(15) 0.0439(15) -0.0064(12) 0.0012(11) 0.0009(12)
C14 0.0379(15) 0.0495(16) 0.0427(16) -0.0007(12) -0.0029(12) -0.0016(12)
C19 0.0443(17) 0.0535(17) 0.0453(17) 0.0017(13) 0.0030(13) -0.0042(13)
C18 0.0359(15) 0.0526(17) 0.0465(17) -0.0015(13) -0.0012(12) 0.0007(12)
C6 0.0345(15) 0.0499(16) 0.0414(15) -0.0013(12) 0.0003(11) -0.0008(12)
C4 0.0336(15) 0.0526(17) 0.0389(15) -0.0013(12) 0.0000(11) -0.0004(12)
C1 0.0346(15) 0.0606(18) 0.0434(16) 0.0009(13) 0.0000(12) 0.0032(13)
C17 0.0330(15) 0.0560(17) 0.0459(17) -0.0020(13) 0.0013(12) -0.0005(12)
N1 0.0278(13) 0.0720(18) 0.0580(16) -0.0006(13) 0.0001(11) 0.0053(12)
C16 0.0473(18) 0.0545(18) 0.0440(18) -0.0013(13) -0.0075(14) -0.0022(14)
C3 0.0426(16) 0.0546(17) 0.0444(16) -0.0093(13) -0.0015(12) 0.0000(13)
C7 0.0339(15) 0.0527(17) 0.0474(16) 0.0020(13) -0.0031(12) -0.0052(12)
C2 0.0439(17) 0.0587(19) 0.0529(18) -0.0102(14) 0.0054(13) 0.0094(14)
F1 0.122(2) 0.1022(19) 0.0697(15) -0.0106(14) 0.0481(14) -0.0049(16)
C12 0.0356(15) 0.0614(19) 0.0495(17) 0.0066(14) -0.0032(12) -0.0041(14)
C20 0.0521(19) 0.065(2) 0.0476(18) 0.0020(15) -0.0012(14) -0.0022(15)
C15 0.0397(17) 0.0617(19) 0.0521(18) -0.0025(15) -0.0073(13) -0.0011(14)
N2 0.071(2) 0.088(2) 0.0459(17) 0.0024(15) 0.0036(15) -0.0030(17)
C21 0.083(3) 0.070(2) 0.0420(18) 0.0014(16) 0.0021(17) -0.013(2)
N3 0.0430(18) 0.104(3) 0.090(2) 0.000(2) -0.0134(16) -0.0043(17)
C24 0.049(2) 0.102(3) 0.055(2) -0.002(2) 0.0070(16) 0.010(2)
C8 0.0423(17) 0.063(2) 0.063(2) -0.0072(16) -0.0018(15) -0.0067(15)
C10 0.050(2) 0.080(3) 0.077(3) 0.001(2) -0.0167(18) -0.0258(19)
C22 0.081(3) 0.066(2) 0.053(2) -0.0043(17) 0.0261(19) -0.0074(19)
C9 0.058(2) 0.066(2) 0.073(2) -0.0088(18) -0.0082(17) -0.0186(17)
C11 0.0345(16) 0.081(2) 0.074(2) 0.012(2) -0.0070(15) -0.0056(16)
C25 0.0410(19) 0.115(3) 0.101(3) -0.029(3) -0.0047(19) 0.030(2)
C23 0.060(2) 0.103(3) 0.073(3) -0.006(2) 0.019(2) 0.009(2)
C26 0.150(5) 0.185(5) 0.128(4) -0.020(4) -0.066(4) 0.086(4)
C27 0.196(6) 0.186(6) 0.152(5) 0.018(4) 0.006(5) 0.111(5)
C28 0.391(14) 0.153(7) 0.152(7) 0.012(5) 0.012(8) 0.109(8)

loop_
_atom_type_symbol
_atom_type_description
_atom_type_scat_dispersion_real
_atom_type_scat_dispersion_imag
_atom_type_scat_source
C C 0.0033 0.0016 'International Tables Vol C Tables 4.2.6.8 and 6.1.1.4'
H H 0.0000 0.0000 'International Tables Vol C Tables 4.2.6.8 and 6.1.1.4'
N N 0.0061 0.0033 'International Tables Vol C Tables 4.2.6.8 and 6.1.1.4'
F F 0.0171 0.0103 'International Tables Vol C Tables 4.2.6.8 and 6.1.1.4'

loop_
_geom_angle_atom_site_label_1
_geom_angle_atom_site_label_2
_geom_angle_atom_site_label_3
_geom_angle
C14 C13 C17 119.5(3)
C14 C13 C4 120.5(3)
C17 C13 C4 120.0(2)
C6 C5 C4 119.0(3)
C6 C5 H5 120.5
C4 C5 H5 120.5
C13 C14 C15 122.1(3)
C13 C14 C16 122.8(3)
C15 C14 C16 115.0(3)
C24 C19 C20 117.5(3)
C24 C19 C18 123.1(3)
C20 C19 C18 119.3(3)
C17 C18 C19 127.1(3)
C17 C18 H18 116.4
C19 C18 H18 116.4
C5 C6 C1 120.2(3)
C5 C6 C7 132.8(3)
C1 C6 C7 106.9(2)
C5 C4 C3 119.7(3)
C5 C4 C13 120.2(3)
C3 C4 C13 120.1(3)
N1 C1 C2 130.1(3)
N1 C1 C6 108.7(3)
C2 C1 C6 121.2(3)
C18 C17 C13 125.0(3)
C18 C17 H17 117.5
C13 C17 H17 117.5
C1 N1 C12 108.7(2)
C1 N1 C25 126.5(3)
C12 N1 C25 124.5(3)
N2 C16 C14 176.6(3)
C2 C3 C4 121.9(3)
C2 C3 H3 119.1
C4 C3 H3 119.1
C8 C7 C12 120.3(3)
C8 C7 C6 133.3(3)
C12 C7 C6 106.4(3)
C3 C2 C1 118.0(3)
C3 C2 H2 121.0
C1 C2 H2 121.0
N1 C12 C11 129.7(3)
N1 C12 C7 109.2(3)
C11 C12 C7 121.1(3)
C21 C20 C19 121.3(3)
C21 C20 H20 119.4
C19 C20 H20 119.4
N3 C15 C14 179.4(4)
C22 C21 C20 118.4(3)
C22 C21 H21 120.8
C20 C21 H21 120.8
C19 C24 C23 121.3(4)
C19 C24 H24 119.3
C23 C24 H24 119.3
C7 C8 C9 118.5(3)
C7 C8 H8 120.8
C9 C8 H8 120.8
C11 C10 C9 122.3(3)
C11 C10 H10 118.8
C9 C10 H10 118.8
C23 C22 C21 123.1(3)
C23 C22 F1 118.5(4)
C21 C22 F1 118.3(4)
C10 C9 C8 120.4(4)
C10 C9 H9 119.8
C8 C9 H9 119.8
C10 C11 C12 117.4(3)
C10 C11 H11 121.3
C12 C11 H11 121.3
N1 C25 C26 110.6(4)
N1 C25 H25A 109.5
C26 C25 H25A 109.5
N1 C25 H25B 109.5
C26 C25 H25B 109.5
H25A C25 H25B 108.1
C22 C23 C24 118.4(4)
C22 C23 H23 120.8
C24 C23 H23 120.8
C27 C26 C25 120.7(6)
C27 C26 H26A 107.1
C25 C26 H26A 107.1
C27 C26 H26B 107.1
C25 C26 H26B 107.1
H26A C26 H26B 106.8
C26 C27 C28 100.1(7)
C26 C27 H27A 111.8
C28 C27 H27A 111.8
C26 C27 H27B 111.8
C28 C27 H27B 111.8
H27A C27 H27B 109.5
C27 C28 H28A 109.5
C27 C28 H28B 109.5
H28A C28 H28B 109.5
C27 C28 H28C 109.5
H28A C28 H28C 109.5
H28B C28 H28C 109.5

loop_
_geom_bond_atom_site_label_1
_geom_bond_atom_site_label_2
_geom_bond_distance
C13 C14 1.371(4)
C13 C17 1.456(4)
C13 C4 1.472(4)
C5 C6 1.381(4)
C5 C4 1.404(4)
C5 H5 0.9300
C14 C15 1.424(4)
C14 C16 1.433(5)
C19 C24 1.387(5)
C19 C20 1.389(5)
C19 C18 1.460(4)
C18 C17 1.332(4)
C18 H18 0.9300
C6 C1 1.414(4)
C6 C7 1.452(4)
C4 C3 1.405(4)
C1 N1 1.386(4)
C1 C2 1.389(5)
C17 H17 0.9300
N1 C12 1.396(4)
N1 C25 1.452(5)
C16 N2 1.145(4)
C3 C2 1.379(4)
C3 H3 0.9300
C7 C8 1.389(5)
C7 C12 1.404(4)
C2 H2 0.9300
F1 C22 1.362(4)
C12 C11 1.396(5)
C20 C21 1.388(5)
C20 H20 0.9300
C15 N3 1.156(4)
C21 C22 1.352(6)
C21 H21 0.9300
C24 C23 1.389(5)
C24 H24 0.9300
C8 C9 1.391(5)
C8 H8 0.9300
C10 C11 1.373(6)
C10 C9 1.387(6)
C10 H10 0.9300
C22 C23 1.350(6)
C9 H9 0.9300
C11 H11 0.9300
C25 C26 1.619(9)
C25 H25A 0.9700
C25 H25B 0.9700
C23 H23 0.9300
C26 C27 1.350(7)
C26 H26A 0.9700
C26 H26B 0.9700
C27 C28 1.523(13)
C27 H27A 0.9700
C27 H27B 0.9700
C28 H28A 0.9600
C28 H28B 0.9600
C28 H28C 0.9600

loop_
_geom_torsion_atom_site_label_1
_geom_torsion_atom_site_label_2
_geom_torsion_atom_site_label_3
_geom_torsion_atom_site_label_4
_geom_torsion
C17 C13 C14 C15 -7.5(4)
C4 C13 C14 C15 172.3(3)
C17 C13 C14 C16 170.5(3)
C4 C13 C14 C16 -9.7(4)
C24 C19 C18 C17 -2.6(5)
C20 C19 C18 C17 179.9(3)
C4 C5 C6 C1 -1.5(4)
C4 C5 C6 C7 -179.0(3)
C6 C5 C4 C3 0.4(4)
C6 C5 C4 C13 178.8(3)
C14 C13 C4 C5 131.4(3)
C17 C13 C4 C5 -48.8(4)
C14 C13 C4 C3 -50.2(4)
C17 C13 C4 C3 129.6(3)
C5 C6 C1 N1 -179.6(3)
C7 C6 C1 N1 -1.5(3)
C5 C6 C1 C2 1.1(5)
C7 C6 C1 C2 179.2(3)
C19 C18 C17 C13 176.9(3)
C14 C13 C17 C18 167.6(3)
C4 C13 C17 C18 -12.2(5)
C2 C1 N1 C12 -179.0(3)
C6 C1 N1 C12 1.7(3)
C2 C1 N1 C25 -4.6(6)
C6 C1 N1 C25 176.1(4)
C5 C4 C3 C2 1.1(5)
C13 C4 C3 C2 -177.3(3)
C5 C6 C7 C8 -0.8(6)
C1 C6 C7 C8 -178.6(3)
C5 C6 C7 C12 178.5(3)
C1 C6 C7 C12 0.7(3)
C4 C3 C2 C1 -1.6(5)
N1 C1 C2 C3 -178.7(3)
C6 C1 C2 C3 0.5(5)
C1 N1 C12 C11 178.9(3)
C25 N1 C12 C11 4.4(6)
C1 N1 C12 C7 -1.3(3)
C25 N1 C12 C7 -175.8(4)
C8 C7 C12 N1 179.7(3)
C6 C7 C12 N1 0.4(3)
C8 C7 C12 C11 -0.4(5)
C6 C7 C12 C11 -179.8(3)
C24 C19 C20 C21 0.5(5)
C18 C19 C20 C21 178.1(3)
C19 C20 C21 C22 0.1(5)
C20 C19 C24 C23 -1.1(6)
C18 C19 C24 C23 -178.6(4)
C12 C7 C8 C9 0.0(5)
C6 C7 C8 C9 179.2(3)
C20 C21 C22 C23 -0.2(6)
C20 C21 C22 F1 -178.5(3)
C11 C10 C9 C8 0.7(6)
C7 C8 C9 C10 -0.1(6)
C9 C10 C11 C12 -1.1(6)
N1 C12 C11 C10 -179.3(3)
C7 C12 C11 C10 1.0(5)
C1 N1 C25 C26 -90.0(5)
C12 N1 C25 C26 83.6(5)
C21 C22 C23 C24 -0.4(7)
F1 C22 C23 C24 177.9(4)
C19 C24 C23 C22 1.1(7)
N1 C25 C26 C27 -171.7(8)
C25 C26 C27 C28 -167.2(8)
